data_4323524
loop_
_publ_author_name
'Rolfe H. Herber'
'Benno Bildstein'
'Peter Denifl'
'Herwig Schottenberger'

_publ_section_title
;
 Bonding, Hyperfine Interactions, and Lattice Dynamics of Cationic and
 Neutral Ferrocenyl-Substituted Allylic and Cumulenic Compounds
;
_journal_name_full 'Inorganic Chemistry'
_journal_page_first 3586
_journal_page_last 3594
_journal_paper_doi 10.1021/ic9614226
_journal_volume 36
_journal_year 1997
_chemical_formula_sum 'C17 H12 Fe O'
_chemical_formula_weight 288.12
_chemical_name_systematic R,S-ferroceno[2,3,a]inden-1-one
_space_group_IT_number 14
_symmetry_cell_setting monoclinic
_symmetry_space_group_name_Hall '-P 2ybc'
_symmetry_space_group_name_H-M 'P 1 21/c 1'
_atom_sites_solution_hydrogens geom
_atom_sites_solution_primary direct
_atom_sites_solution_secondary difmap
_audit_creation_method SHELXL
_cell_angle_alpha 90.00
_cell_angle_beta 108.41(3)
_cell_angle_gamma 90.00
_cell_formula_units_Z 4
_cell_length_a 9.293(2)
_cell_length_b 10.837(2)
_cell_length_c 13.457(3)
_cell_measurement_reflns_used 5.3
_cell_measurement_temperature 293(2)
_cell_measurement_theta_max 26
_cell_measurement_theta_min 12.5
_cell_volume 1285.9(5)
_computing_data_reduction 'XSCANS (Siemens)'
_computing_molecular_graphics 'SHELxtl-PC (Siemens)'
_computing_publication_material 'SHELXL-93 (Sheldrick, 1993)'
_computing_structure_refinement 'SHELXL-93 (Sheldrick, 1993)'
_computing_structure_solution 'SHELXS-86 (Sheldrick, 1990)'
_diffrn_ambient_temperature 293(2)
_diffrn_measurement_device 'Siemens P4'
_diffrn_measurement_method Omega-scans
_diffrn_radiation_monochromator graphite
_diffrn_radiation_source 'fine-focus sealed tube'
_diffrn_radiation_type MoK\a
_diffrn_radiation_wavelength 0.71073
_diffrn_reflns_av_R_equivalents 0.0338
_diffrn_reflns_av_sigmaI/netI 0.0550
_diffrn_reflns_limit_h_max 13
_diffrn_reflns_limit_h_min -1
_diffrn_reflns_limit_k_max 15
_diffrn_reflns_limit_k_min -1
_diffrn_reflns_limit_l_max 18
_diffrn_reflns_limit_l_min -18
_diffrn_reflns_number 2418
_diffrn_reflns_theta_max 22.99
_diffrn_reflns_theta_min 2.31
_diffrn_standards_decay_% 0
_diffrn_standards_interval_count 100
_diffrn_standards_number 3
_exptl_absorpt_coefficient_mu 1.159
_exptl_absorpt_correction_type none
_exptl_crystal_colour red
_exptl_crystal_density_diffrn 1.488
_exptl_crystal_description prism
_exptl_crystal_F_000 592
_exptl_crystal_size_max 0.5
_exptl_crystal_size_mid 0.3
_exptl_crystal_size_min 0.2
_refine_diff_density_max 0.450
_refine_diff_density_min -0.861
_refine_diff_density_rms 0.087
_refine_ls_extinction_method none
_refine_ls_goodness_of_fit_all 1.062
_refine_ls_goodness_of_fit_obs 1.129
_refine_ls_hydrogen_treatment riding
_refine_ls_matrix_type full
_refine_ls_number_parameters 172
_refine_ls_number_reflns 1658
_refine_ls_number_restraints 0
_refine_ls_restrained_S_all 1.084
_refine_ls_restrained_S_obs 1.129
_refine_ls_R_factor_all 0.0844
_refine_ls_R_factor_obs 0.0574
_refine_ls_shift/esd_max -0.001
_refine_ls_shift/esd_mean 0.000
_refine_ls_structure_factor_coef Fsqd
_refine_ls_weighting_details 'w=1/[\s^2^(Fo^2^)+(0.0798P)^2^+1.5890P] where P=(Fo^2^+2Fc^2^)/3'
_refine_ls_weighting_scheme calc
_refine_ls_wR_factor_all 0.1581
_refine_ls_wR_factor_obs 0.1394
_reflns_number_observed 1311
_reflns_number_total 1775
_reflns_observed_criterion >2sigma(I)
_cod_data_source_file ic9614226.cif
_cod_data_source_block IC9614226
_cod_depositor_comments
;
The following automatic conversions were performed:

'_refine_ls_weighting_scheme' value 'calc
w=1/[\s^2^(Fo^2^)+(0.0798P)^2^+1.5890P] where P=(Fo^2^+2Fc^2^)/3' was
changed to 'calc'. New tag '_refine_ls_weighting_details' was
created. The value of the new tag was set to
'w=1/[\s^2^(Fo^2^)+(0.0798P)^2^+1.5890P] where P=(Fo^2^+2Fc^2^)/3'.

Automatic conversion script
Id: cif_fix_values 3143 2015-03-26 13:38:13Z robertas 
;
_cod_database_code 4323524

loop_
_symmetry_equiv_pos_as_xyz
'x, y, z'
'-x, y+1/2, -z+1/2'
'-x, -y, -z'
'x, -y-1/2, z-1/2'

loop_
_atom_site_aniso_label
_atom_site_aniso_U_11
_atom_site_aniso_U_22
_atom_site_aniso_U_33
_atom_site_aniso_U_23
_atom_site_aniso_U_13
_atom_site_aniso_U_12
Fe 0.0430(6) 0.0338(5) 0.0428(5) -0.0046(4) 0.0142(4) -0.0048(4)
O1 0.052(3) 0.038(2) 0.048(2) -0.005(2) 0.011(2) 0.013(2)
C1 0.056(5) 0.056(5) 0.134(7) -0.001(5) 0.032(5) -0.010(4)
C2 0.083(6) 0.030(4) 0.097(6) -0.008(4) 0.047(5) -0.008(4)
C3 0.071(5) 0.064(5) 0.086(5) 0.030(4) 0.031(5) 0.009(4)
C4 0.145(9) 0.078(6) 0.058(5) 0.001(4) 0.058(6) -0.044(6)
C5 0.099(7) 0.057(5) 0.160(9) -0.012(6) 0.094(7) -0.009(5)
C6 0.042(3) 0.028(3) 0.037(3) 0.003(2) 0.008(3) -0.004(3)
C7 0.050(4) 0.040(3) 0.042(3) 0.004(3) -0.001(3) 0.002(3)
C8 0.054(4) 0.059(4) 0.033(3) 0.002(3) -0.005(3) -0.011(4)
C9 0.055(4) 0.046(4) 0.032(3) -0.006(3) 0.014(3) -0.012(3)
C10 0.042(3) 0.040(3) 0.034(3) 0.000(3) 0.011(3) 0.005(3)
C11 0.040(3) 0.028(3) 0.038(3) 0.002(2) 0.014(3) -0.002(3)
C12 0.051(4) 0.036(3) 0.049(3) -0.001(3) 0.025(3) 0.002(3)
C13 0.043(4) 0.040(4) 0.053(4) 0.005(3) 0.003(3) 0.006(3)
C14 0.045(4) 0.048(4) 0.042(3) 0.004(3) -0.002(3) -0.002(3)
C15 0.047(4) 0.038(3) 0.033(3) 0.000(3) 0.008(3) -0.005(3)
C16 0.038(3) 0.024(3) 0.032(3) 0.002(2) 0.007(3) -0.003(2)
C17 0.048(4) 0.023(3) 0.035(3) 0.002(2) 0.014(3) -0.001(3)

loop_
_atom_site_label
_atom_site_type_symbol
_atom_site_fract_x
_atom_site_fract_y
_atom_site_fract_z
_atom_site_U_iso_or_equiv
_atom_site_thermal_displace_type
_atom_site_occupancy
_atom_site_calc_flag
_atom_site_refinement_flags
_atom_site_disorder_group
Fe Fe 0.22410(9) 0.12952(7) 0.21678(6) 0.0397(3) Uani 1 d . .
O1 O 0.3414(5) 0.4363(4) 0.3795(3) 0.0473(11) Uani 1 d . .
C1 C 0.0406(9) 0.0189(8) 0.2026(8) 0.082(2) Uani 1 d . .
H1 H -0.0471 0.0145 0.1451 0.098 Uiso 1 calc . .
C2 C 0.1688(10) -0.0527(6) 0.2187(6) 0.066(2) Uani 1 d . .
H2 H 0.1821 -0.1127 0.1729 0.079 Uiso 1 calc . .
C3 C 0.2744(9) -0.0216(8) 0.3135(7) 0.072(2) Uani 1 d . .
H3 H 0.3698 -0.0567 0.3429 0.087 Uiso 1 calc . .
C4 C 0.2101(14) 0.0733(9) 0.3569(6) 0.088(3) Uani 1 d . .
H4 H 0.2558 0.1123 0.4207 0.105 Uiso 1 calc . .
C5 C 0.0657(12) 0.0991(8) 0.2879(10) 0.093(3) Uani 1 d . .
H5 H -0.0012 0.1586 0.2970 0.111 Uiso 1 calc . .
C6 C 0.3218(6) 0.2983(5) 0.2338(4) 0.0366(14) Uani 1 d . .
C7 C 0.1874(7) 0.2990(6) 0.1459(4) 0.048(2) Uani 1 d . .
H7 H 0.1026 0.3489 0.1361 0.058 Uiso 1 calc . .
C8 C 0.2092(8) 0.2072(6) 0.0755(4) 0.053(2) Uani 1 d . .
H8 H 0.1394 0.1888 0.0107 0.064 Uiso 1 calc . .
C9 C 0.3515(7) 0.1484(5) 0.1180(4) 0.044(2) Uani 1 d . .
H9 H 0.3905 0.0850 0.0875 0.053 Uiso 1 calc . .
C10 C 0.4232(6) 0.2054(5) 0.2169(4) 0.0387(14) Uani 1 d . .
C11 C 0.5606(6) 0.2002(5) 0.3112(4) 0.0349(13) Uani 1 d . .
C12 C 0.6894(7) 0.1295(5) 0.3370(4) 0.0431(14) Uani 1 d . .
H12 H 0.7052 0.0721 0.2902 0.052 Uiso 1 calc . .
C13 C 0.7962(7) 0.1461(5) 0.4356(5) 0.049(2) Uani 1 d . .
H13 H 0.8842 0.0987 0.4544 0.058 Uiso 1 calc . .
C14 C 0.7750(7) 0.2303(6) 0.5055(5) 0.049(2) Uani 1 d . .
H14 H 0.8485 0.2391 0.5706 0.059 Uiso 1 calc . .
C15 C 0.6451(7) 0.3029(5) 0.4804(4) 0.0403(14) Uani 1 d . .
H15 H 0.6310 0.3604 0.5277 0.048 Uiso 1 calc . .
C16 C 0.5375(6) 0.2875(4) 0.3833(4) 0.0324(13) Uani 1 d . .
C17 C 0.3905(7) 0.3532(5) 0.3381(4) 0.0351(13) Uani 1 d . .

loop_
_atom_type_symbol
_atom_type_description
_atom_type_scat_dispersion_real
_atom_type_scat_dispersion_imag
_atom_type_scat_source
C C 0.0033 0.0016 'International Tables Vol C Tables 4.2.6.8 and 6.1.1.4'
H H 0.0000 0.0000 'International Tables Vol C Tables 4.2.6.8 and 6.1.1.4'
O O 0.0106 0.0060 'International Tables Vol C Tables 4.2.6.8 and 6.1.1.4'
Fe Fe 0.3463 0.8444 'International Tables Vol C Tables 4.2.6.8 and 6.1.1.4'

loop_
_geom_angle_atom_site_label_1
_geom_angle_atom_site_label_2
_geom_angle_atom_site_label_3
_geom_angle
_geom_angle_site_symmetry_1
_geom_angle_site_symmetry_3
_geom_angle_publ_flag
C5 Fe C6 117.5(3) . . ?
C5 Fe C10 150.3(4) . . ?
C6 Fe C10 41.9(2) . . ?
C5 Fe C4 40.4(4) . . ?
C6 Fe C4 109.0(3) . . ?
C10 Fe C4 116.7(3) . . ?
C5 Fe C2 67.2(3) . . ?
C6 Fe C2 168.1(3) . . ?
C10 Fe C2 128.8(3) . . ?
C4 Fe C2 66.9(3) . . ?
C5 Fe C8 131.5(4) . . ?
C6 Fe C8 68.2(2) . . ?
C10 Fe C8 68.1(2) . . ?
C4 Fe C8 170.1(4) . . ?
C2 Fe C8 117.8(3) . . ?
C5 Fe C1 40.3(3) . . ?
C6 Fe C1 150.8(3) . . ?
C10 Fe C1 166.9(3) . . ?
C4 Fe C1 67.3(4) . . ?
C2 Fe C1 39.5(3) . . ?
C8 Fe C1 110.2(3) . . ?
C5 Fe C7 109.1(3) . . ?
C6 Fe C7 40.9(2) . . ?
C10 Fe C7 69.7(2) . . ?
C4 Fe C7 130.8(4) . . ?
C2 Fe C7 150.1(3) . . ?
C8 Fe C7 40.9(2) . . ?
C1 Fe C7 118.1(3) . . ?
C5 Fe C9 168.4(4) . . ?
C6 Fe C9 69.7(2) . . ?
C10 Fe C9 41.0(2) . . ?
C4 Fe C9 148.7(4) . . ?
C2 Fe C9 107.7(3) . . ?
C8 Fe C9 40.5(3) . . ?
C1 Fe C9 129.3(3) . . ?
C7 Fe C9 69.7(3) . . ?
C5 Fe C3 67.9(4) . . ?
C6 Fe C3 130.2(3) . . ?
C10 Fe C3 107.4(3) . . ?
C4 Fe C3 40.4(3) . . ?
C2 Fe C3 39.5(3) . . ?
C8 Fe C3 148.6(3) . . ?
C1 Fe C3 66.9(3) . . ?
C7 Fe C3 169.2(3) . . ?
C9 Fe C3 115.3(3) . . ?
C2 C1 C5 107.9(8) . . ?
C2 C1 Fe 70.2(4) . . ?
C5 C1 Fe 68.9(5) . . ?
C1 C2 C3 109.5(7) . . ?
C1 C2 Fe 70.3(4) . . ?
C3 C2 Fe 70.6(4) . . ?
C2 C3 C4 106.9(7) . . ?
C2 C3 Fe 69.9(4) . . ?
C4 C3 Fe 68.8(4) . . ?
C5 C4 C3 108.4(7) . . ?
C5 C4 Fe 69.6(5) . . ?
C3 C4 Fe 70.9(4) . . ?
C4 C5 C1 107.3(8) . . ?
C4 C5 Fe 70.0(4) . . ?
C1 C5 Fe 70.8(5) . . ?
C7 C6 C10 108.5(5) . . ?
C7 C6 C17 142.5(5) . . ?
C10 C6 C17 108.9(5) . . ?
C7 C6 Fe 70.5(3) . . ?
C10 C6 Fe 69.1(3) . . ?
C17 C6 Fe 121.2(4) . . ?
C6 C7 C8 106.0(5) . . ?
C6 C7 Fe 68.6(3) . . ?
C8 C7 Fe 69.4(3) . . ?
C9 C8 C7 110.8(5) . . ?
C9 C8 Fe 70.0(3) . . ?
C7 C8 Fe 69.7(3) . . ?
C8 C9 C10 106.5(5) . . ?
C8 C9 Fe 69.5(4) . . ?
C10 C9 Fe 68.5(3) . . ?
C9 C10 C6 108.2(5) . . ?
C9 C10 C11 143.1(5) . . ?
C6 C10 C11 108.6(4) . . ?
C9 C10 Fe 70.5(3) . . ?
C6 C10 Fe 69.0(3) . . ?
C11 C10 Fe 121.5(4) . . ?
C12 C11 C16 120.5(5) . . ?
C12 C11 C10 133.1(5) . . ?
C16 C11 C10 106.4(5) . . ?
C11 C12 C13 118.2(5) . . ?
C14 C13 C12 121.7(6) . . ?
C13 C14 C15 120.8(5) . . ?
C16 C15 C14 118.4(5) . . ?
C15 C16 C11 120.4(5) . . ?
C15 C16 C17 128.7(5) . . ?
C11 C16 C17 110.9(4) . . ?
O1 C17 C6 128.4(5) . . ?
O1 C17 C16 126.4(5) . . ?
C6 C17 C16 105.2(5) . . ?

loop_
_geom_bond_atom_site_label_1
_geom_bond_atom_site_label_2
_geom_bond_distance
_geom_bond_site_symmetry_2
_geom_bond_publ_flag
Fe C5 2.020(8) . ?
Fe C6 2.023(5) . ?
Fe C10 2.024(6) . ?
Fe C4 2.024(7) . ?
Fe C2 2.043(6) . ?
Fe C8 2.043(6) . ?
Fe C1 2.044(8) . ?
Fe C7 2.048(6) . ?
Fe C9 2.050(6) . ?
Fe C3 2.051(7) . ?
O1 C17 1.221(6) . ?
C1 C2 1.381(11) . ?
C1 C5 1.400(12) . ?
C2 C3 1.383(11) . ?
C3 C4 1.407(12) . ?
C4 C5 1.397(13) . ?
C6 C7 1.424(8) . ?
C6 C10 1.446(8) . ?
C6 C17 1.471(7) . ?
C7 C8 1.431(9) . ?
C8 C9 1.416(9) . ?
C9 C10 1.427(7) . ?
C10 C11 1.490(7) . ?
C11 C12 1.370(8) . ?
C11 C16 1.420(7) . ?
C12 C13 1.395(8) . ?
C13 C14 1.368(9) . ?
C14 C15 1.390(8) . ?
C15 C16 1.381(7) . ?
C16 C17 1.489(8) . ?
